data_4079422
loop_
_publ_author_name
'Wei, Muh-Mei'
'Garc\?\'ia-Melchor, Max'
'Daran, Jean-Claude'
'Audin, Catherine'
'Lled\'os, Agust\'i'
'Poli, Rinaldo'
'Deydier, Eric'
'Manoury, Eric'

_publ_section_title
;
 Coordination Chemistry of New Chiral P,N Ferrocenyl Ligands with
 Half-Sandwich Ruthenium(II), Rhodium(III), and Iridium(III) Complexes
;
_journal_issue 18
_journal_name_full Organometallics
_journal_page_first 6669
_journal_paper_doi 10.1021/om300738q
_journal_volume 31
_journal_year 2012
_chemical_formula_moiety 'C40 H42 Cl Fe Ir N O2 P S, C H2 Cl2'
_chemical_formula_sum 'C41 H44 Cl3 Fe Ir N O2 P S'
_chemical_formula_weight 1000.20
_chemical_name_systematic
;
 ?
;
_space_group_IT_number 14
_symmetry_cell_setting monoclinic
_symmetry_space_group_name_Hall '-P 2yn'
_symmetry_space_group_name_H-M 'P 1 21/n 1'
_atom_sites_solution_hydrogens geom
_atom_sites_solution_primary direct
_atom_sites_solution_secondary difmap
_audit_creation_method SHELXL-97
_cell_angle_alpha 90.00
_cell_angle_beta 95.006(2)
_cell_angle_gamma 90.00
_cell_formula_units_Z 4
_cell_length_a 10.0011(2)
_cell_length_b 22.5752(4)
_cell_length_c 17.2737(3)
_cell_measurement_reflns_used 18523
_cell_measurement_temperature 180(2)
_cell_measurement_theta_max 29.25
_cell_measurement_theta_min 3.38
_cell_volume 3885.12(12)
_computing_cell_refinement CrysAlisPro
_computing_data_collection 'CrysAlisPro (Agilent Technologies, 2011)'
_computing_data_reduction CrysAlisPro
_computing_molecular_graphics 'ORTEPIII (Burnett & Johnson, 1996); ORTEP-3 for Windows (Farrugia, 1997)'
_computing_publication_material 'WinGX publication routines (Farrugia, 1999)'
_computing_structure_refinement 'SHELXL-97 (Sheldrick, 2008)'
_computing_structure_solution 'SIR-97 (Altomare et al., 1999)'
_diffrn_ambient_temperature 180(2)
_diffrn_detector_area_resol_mean 16.1978
_diffrn_measured_fraction_theta_full 0.989
_diffrn_measured_fraction_theta_max 0.989
_diffrn_measurement_device_type 'Xcalibur, Eos, Gemini ultra'
_diffrn_measurement_method '\w scans'
_diffrn_radiation_monochromator graphite
_diffrn_radiation_source 'Enhance (Mo) X-ray Source'
_diffrn_radiation_type MoK\a
_diffrn_radiation_wavelength 0.71073
_diffrn_reflns_av_R_equivalents 0.0494
_diffrn_reflns_av_sigmaI/netI 0.0391
_diffrn_reflns_limit_h_max 12
_diffrn_reflns_limit_h_min -12
_diffrn_reflns_limit_k_max 29
_diffrn_reflns_limit_k_min -29
_diffrn_reflns_limit_l_max 21
_diffrn_reflns_limit_l_min -22
_diffrn_reflns_number 43099
_diffrn_reflns_theta_full 27.48
_diffrn_reflns_theta_max 27.48
_diffrn_reflns_theta_min 3.38
_exptl_absorpt_coefficient_mu 4.134
_exptl_absorpt_correction_T_max 1.00000
_exptl_absorpt_correction_T_min 0.79965
_exptl_absorpt_correction_type multi-scan
_exptl_absorpt_process_details
;
Empirical absorption correction using spherical harmonics,
 implemented in SCALE3 ABSPACK scaling algorithm. CrysAlisPro
(Agilent Technologies, 2011) 
;
_exptl_crystal_colour orange
_exptl_crystal_density_diffrn 1.710
_exptl_crystal_density_method 'not measured'
_exptl_crystal_description box
_exptl_crystal_F_000 1992
_exptl_crystal_size_max 0.17
_exptl_crystal_size_mid 0.11
_exptl_crystal_size_min 0.04
_refine_diff_density_max 1.622
_refine_diff_density_min -1.249
_refine_diff_density_rms 0.122
_refine_ls_extinction_method none
_refine_ls_goodness_of_fit_ref 1.046
_refine_ls_hydrogen_treatment constr
_refine_ls_matrix_type full
_refine_ls_number_parameters 466
_refine_ls_number_reflns 8792
_refine_ls_number_restraints 0
_refine_ls_restrained_S_all 1.046
_refine_ls_R_factor_all 0.0449
_refine_ls_R_factor_gt 0.0328
_refine_ls_shift/su_max 0.002
_refine_ls_shift/su_mean 0.000
_refine_ls_structure_factor_coef Fsqd
_refine_ls_weighting_details 'calc w=1/[\s^2^(Fo^2^)+(0.0322P)^2^+6.2709P] where P=(Fo^2^+2Fc^2^)/3'
_refine_ls_weighting_scheme calc
_refine_ls_wR_factor_gt 0.0699
_refine_ls_wR_factor_ref 0.0751
_reflns_number_gt 7347
_reflns_number_total 8792
_reflns_threshold_expression I>2\s(I)
_cod_data_source_file om300738q_si_002.cif
_cod_data_source_block 11
_cod_original_sg_symbol_H-M 'P 21/n'
_cod_database_code 4079422

loop_
_symmetry_equiv_pos_as_xyz
'x, y, z'
'-x+1/2, y+1/2, -z+1/2'
'-x, -y, -z'
'x-1/2, -y-1/2, z-1/2'

loop_
_atom_site_label
_atom_site_type_symbol
_atom_site_fract_x
_atom_site_fract_y
_atom_site_fract_z
_atom_site_U_iso_or_equiv
_atom_site_adp_type
_atom_site_occupancy
_atom_site_symmetry_multiplicity
_atom_site_calc_flag
_atom_site_refinement_flags
Ir1 Ir 0.817508(13) 0.919349(7) 0.307690(8) 0.01737(5) Uani 1 1 d .
Fe1 Fe 0.53824(6) 1.09482(3) 0.34196(3) 0.02253(13) Uani 1 1 d .
P1 P 0.77225(9) 1.00977(5) 0.24824(6) 0.0185(2) Uani 1 1 d .
S1 S 0.50709(9) 0.87074(5) 0.24453(6) 0.0215(2) Uani 1 1 d .
Cl1 Cl 0.80556(10) 0.95795(5) 0.43852(5) 0.0257(2) Uani 1 1 d .
N1 N 0.6021(3) 0.90936(14) 0.30226(19) 0.0213(7) Uani 1 1 d .
O1 O 0.4017(3) 0.90510(13) 0.20275(17) 0.0278(7) Uani 1 1 d .
O2 O 0.5846(3) 0.83465(14) 0.19633(17) 0.0298(7) Uani 1 1 d .
C1 C 0.6080(4) 1.03974(17) 0.2608(2) 0.0193(8) Uani 1 1 d .
C2 C 0.5058(4) 1.01034(18) 0.2999(2) 0.0216(8) Uani 1 1 d .
C3 C 0.3864(4) 1.0447(2) 0.2876(2) 0.0266(9) Uani 1 1 d .
H3 H 0.3044 1.0357 0.3063 0.032 Uiso 1 1 calc R
C4 C 0.4130(4) 1.0949(2) 0.2423(3) 0.0307(10) Uani 1 1 d .
H4 H 0.3520 1.1245 0.2264 0.037 Uiso 1 1 calc R
C5 C 0.5492(4) 1.09205(19) 0.2253(2) 0.0270(9) Uani 1 1 d .
H5 H 0.5928 1.1194 0.1962 0.032 Uiso 1 1 calc R
C6 C 0.6877(5) 1.1126(2) 0.4269(3) 0.0380(11) Uani 1 1 d .
H6 H 0.7735 1.0964 0.4306 0.046 Uiso 1 1 calc R
C7 C 0.6495(6) 1.1640(2) 0.3885(3) 0.0475(14) Uani 1 1 d .
H7 H 0.7050 1.1886 0.3623 0.057 Uiso 1 1 calc R
C8 C 0.5128(7) 1.1729(3) 0.3957(4) 0.0627(18) Uani 1 1 d .
H8 H 0.4608 1.2040 0.3744 0.075 Uiso 1 1 calc R
C9 C 0.4679(5) 1.1259(3) 0.4413(3) 0.0586(18) Uani 1 1 d .
H9 H 0.3816 1.1208 0.4564 0.070 Uiso 1 1 calc R
C10 C 0.5779(6) 1.0889(2) 0.4593(3) 0.0409(12) Uani 1 1 d .
H10 H 0.5775 1.0541 0.4881 0.049 Uiso 1 1 calc R
C11 C 0.9067(4) 0.86036(18) 0.2261(2) 0.0220(8) Uani 1 1 d .
C12 C 0.8792(4) 0.82316(18) 0.2916(2) 0.0247(9) Uani 1 1 d .
C13 C 0.9499(4) 0.84621(18) 0.3582(2) 0.0232(8) Uani 1 1 d .
C14 C 1.0276(4) 0.89671(19) 0.3373(2) 0.0222(8) Uani 1 1 d .
C15 C 1.0053(4) 0.90366(18) 0.2553(2) 0.0234(9) Uani 1 1 d .
C16 C 0.8694(4) 0.8475(2) 0.1422(2) 0.0337(10) Uani 1 1 d .
H16A H 0.8647 0.8839 0.1134 0.050 Uiso 1 1 calc R
H16B H 0.7835 0.8282 0.1365 0.050 Uiso 1 1 calc R
H16C H 0.9358 0.8221 0.1228 0.050 Uiso 1 1 calc R
C17 C 0.8016(4) 0.76669(19) 0.2876(3) 0.0335(10) Uani 1 1 d .
H17A H 0.8614 0.7341 0.2814 0.050 Uiso 1 1 calc R
H17B H 0.7349 0.7680 0.2441 0.050 Uiso 1 1 calc R
H17C H 0.7584 0.7616 0.3346 0.050 Uiso 1 1 calc R
C18 C 0.9537(5) 0.8211(2) 0.4390(3) 0.0352(11) Uani 1 1 d .
H18A H 0.8741 0.7981 0.4440 0.053 Uiso 1 1 calc R
H18B H 0.9582 0.8528 0.4761 0.053 Uiso 1 1 calc R
H18C H 1.0313 0.7962 0.4484 0.053 Uiso 1 1 calc R
C19 C 1.1321(4) 0.9266(2) 0.3908(3) 0.0308(10) Uani 1 1 d .
H19A H 1.2024 0.8990 0.4062 0.046 Uiso 1 1 calc R
H19B H 1.0923 0.9406 0.4360 0.046 Uiso 1 1 calc R
H19C H 1.1689 0.9595 0.3645 0.046 Uiso 1 1 calc R
C20 C 1.0823(4) 0.9445(2) 0.2065(3) 0.0315(10) Uani 1 1 d .
H20A H 1.0941 0.9821 0.2320 0.047 Uiso 1 1 calc R
H20B H 1.0334 0.9498 0.1566 0.047 Uiso 1 1 calc R
H20C H 1.1685 0.9276 0.1997 0.047 Uiso 1 1 calc R
C21 C 0.5222(4) 0.95327(18) 0.3431(2) 0.0227(8) Uani 1 1 d .
H21A H 0.5665 0.9608 0.3944 0.027 Uiso 1 1 calc R
H21B H 0.4344 0.9368 0.3496 0.027 Uiso 1 1 calc R
C22 C 0.4217(4) 0.82144(18) 0.3043(2) 0.0234(8) Uani 1 1 d .
C23 C 0.2972(4) 0.79882(19) 0.2775(3) 0.0281(9) Uani 1 1 d .
H23 H 0.2556 0.8115 0.2301 0.034 Uiso 1 1 calc R
C24 C 0.2353(4) 0.7575(2) 0.3211(3) 0.0354(11) Uani 1 1 d .
H24 H 0.1517 0.7427 0.3027 0.043 Uiso 1 1 calc R
C25 C 0.2946(5) 0.7377(2) 0.3914(3) 0.0381(11) Uani 1 1 d .
C26 C 0.4172(5) 0.7623(2) 0.4184(3) 0.0409(12) Uani 1 1 d .
H26 H 0.4576 0.7505 0.4665 0.049 Uiso 1 1 calc R
C27 C 0.4808(4) 0.8038(2) 0.3755(2) 0.0316(10) Uani 1 1 d .
H27 H 0.5629 0.8197 0.3946 0.038 Uiso 1 1 calc R
C28 C 0.2297(6) 0.6912(3) 0.4380(3) 0.0581(16) Uani 1 1 d .
H28A H 0.1431 0.6814 0.4128 0.087 Uiso 1 1 calc R
H28B H 0.2193 0.7062 0.4892 0.087 Uiso 1 1 calc R
H28C H 0.2850 0.6564 0.4417 0.087 Uiso 1 1 calc R
C111 C 0.7642(4) 1.00562(19) 0.1419(2) 0.0241(9) Uani 1 1 d .
C112 C 0.6582(4) 0.9749(2) 0.1040(2) 0.0313(10) Uani 1 1 d .
H112 H 0.5932 0.9583 0.1328 0.038 Uiso 1 1 calc R
C113 C 0.6473(5) 0.9684(2) 0.0245(3) 0.0426(12) Uani 1 1 d .
H113 H 0.5764 0.9467 0.0003 0.051 Uiso 1 1 calc R
C114 C 0.7408(6) 0.9936(3) -0.0195(3) 0.0519(15) Uani 1 1 d .
H114 H 0.7324 0.9897 -0.0733 0.062 Uiso 1 1 calc R
C115 C 0.8464(5) 1.0247(3) 0.0169(3) 0.0474(14) Uani 1 1 d .
H115 H 0.9091 1.0423 -0.0125 0.057 Uiso 1 1 calc R
C116 C 0.8602(4) 1.0302(2) 0.0972(2) 0.0333(11) Uani 1 1 d .
H116 H 0.9336 1.0502 0.1214 0.040 Uiso 1 1 calc R
C121 C 0.8909(4) 1.06940(18) 0.2753(2) 0.0233(9) Uani 1 1 d .
C122 C 0.9814(4) 1.06244(19) 0.3400(2) 0.0251(9) Uani 1 1 d .
H122 H 0.9811 1.0275 0.3685 0.030 Uiso 1 1 calc R
C123 C 1.0731(4) 1.1069(2) 0.3630(3) 0.0320(10) Uani 1 1 d .
H123 H 1.1337 1.1015 0.4064 0.038 Uiso 1 1 calc R
C124 C 1.0733(4) 1.1586(2) 0.3214(3) 0.0387(11) Uani 1 1 d .
H124 H 1.1349 1.1882 0.3363 0.046 Uiso 1 1 calc R
C125 C 0.9827(4) 1.1668(2) 0.2577(3) 0.0383(11) Uani 1 1 d .
H125 H 0.9826 1.2021 0.2301 0.046 Uiso 1 1 calc R
C126 C 0.8918(4) 1.1228(2) 0.2346(3) 0.0321(10) Uani 1 1 d .
H126 H 0.8307 1.1288 0.1916 0.039 Uiso 1 1 calc R
C100 C 0.3515(6) 0.8331(3) 0.0499(3) 0.0615(17) Uani 1 1 d .
H10A H 0.4301 0.8126 0.0734 0.074 Uiso 1 1 calc R
H10B H 0.3411 0.8694 0.0786 0.074 Uiso 1 1 calc R
Cl21 Cl 0.21108(19) 0.78892(12) 0.05622(12) 0.1016(7) Uani 1 1 d .
Cl22 Cl 0.37531(16) 0.85005(7) -0.04638(8) 0.0589(4) Uani 1 1 d .

loop_
_atom_site_aniso_label
_atom_site_aniso_U_11
_atom_site_aniso_U_22
_atom_site_aniso_U_33
_atom_site_aniso_U_23
_atom_site_aniso_U_13
_atom_site_aniso_U_12
Ir1 0.01401(8) 0.02046(8) 0.01813(8) 0.00059(6) 0.00410(5) 0.00034(6)
Fe1 0.0211(3) 0.0237(3) 0.0238(3) -0.0030(2) 0.0073(2) 0.0012(2)
P1 0.0146(5) 0.0236(5) 0.0182(5) 0.0021(4) 0.0058(4) 0.0010(4)
S1 0.0162(4) 0.0248(5) 0.0241(5) -0.0030(4) 0.0041(4) -0.0005(4)
Cl1 0.0272(5) 0.0315(6) 0.0189(5) -0.0015(4) 0.0035(4) 0.0006(4)
N1 0.0133(15) 0.0236(18) 0.0277(18) -0.0049(14) 0.0056(13) 0.0002(12)
O1 0.0228(15) 0.0317(17) 0.0289(16) -0.0001(13) 0.0022(12) 0.0004(12)
O2 0.0234(15) 0.0338(17) 0.0330(16) -0.0107(14) 0.0076(12) 0.0018(12)
C1 0.0187(18) 0.023(2) 0.0169(18) 0.0009(16) 0.0045(14) 0.0024(15)
C2 0.0207(19) 0.024(2) 0.0210(19) -0.0051(16) 0.0060(15) -0.0010(16)
C3 0.0160(19) 0.033(2) 0.031(2) -0.0067(19) 0.0036(16) 0.0009(16)
C4 0.024(2) 0.039(3) 0.029(2) -0.0016(19) 0.0006(17) 0.0103(18)
C5 0.030(2) 0.029(2) 0.022(2) 0.0056(17) 0.0049(17) 0.0087(17)
C6 0.031(2) 0.053(3) 0.030(2) -0.012(2) 0.0028(19) 0.001(2)
C7 0.067(4) 0.038(3) 0.038(3) -0.006(2) 0.009(3) -0.025(3)
C8 0.085(5) 0.039(3) 0.060(4) -0.025(3) -0.021(3) 0.030(3)
C9 0.035(3) 0.090(5) 0.054(3) -0.047(3) 0.023(2) -0.017(3)
C10 0.063(3) 0.037(3) 0.024(2) -0.006(2) 0.012(2) -0.013(2)
C11 0.0166(18) 0.030(2) 0.0197(19) -0.0035(17) 0.0038(14) 0.0106(16)
C12 0.023(2) 0.022(2) 0.030(2) -0.0006(17) 0.0065(16) 0.0060(16)
C13 0.0187(19) 0.025(2) 0.026(2) 0.0022(17) 0.0021(15) 0.0085(16)
C14 0.0123(18) 0.030(2) 0.024(2) 0.0011(17) 0.0005(15) 0.0057(15)
C15 0.0125(18) 0.029(2) 0.030(2) 0.0026(17) 0.0068(15) 0.0095(15)
C16 0.028(2) 0.045(3) 0.028(2) -0.009(2) 0.0063(18) 0.010(2)
C17 0.034(2) 0.020(2) 0.047(3) -0.002(2) 0.005(2) 0.0003(18)
C18 0.042(3) 0.032(3) 0.032(2) 0.011(2) 0.004(2) 0.007(2)
C19 0.024(2) 0.034(3) 0.033(2) 0.001(2) -0.0049(18) 0.0019(18)
C20 0.017(2) 0.043(3) 0.036(2) 0.008(2) 0.0113(17) 0.0055(18)
C21 0.0170(19) 0.023(2) 0.030(2) -0.0057(17) 0.0122(16) -0.0016(15)
C22 0.022(2) 0.020(2) 0.028(2) -0.0046(17) 0.0067(16) -0.0010(16)
C23 0.023(2) 0.028(2) 0.033(2) -0.0022(19) 0.0001(17) 0.0000(17)
C24 0.024(2) 0.037(3) 0.045(3) -0.002(2) 0.0058(19) -0.0067(19)
C25 0.041(3) 0.037(3) 0.038(3) -0.001(2) 0.013(2) -0.012(2)
C26 0.049(3) 0.045(3) 0.028(2) 0.003(2) -0.002(2) -0.010(2)
C27 0.031(2) 0.036(3) 0.028(2) -0.0041(19) 0.0003(18) -0.0090(19)
C28 0.065(4) 0.056(4) 0.055(3) 0.012(3) 0.013(3) -0.023(3)
C111 0.024(2) 0.032(2) 0.0173(19) 0.0051(17) 0.0065(15) 0.0113(17)
C112 0.032(2) 0.035(3) 0.027(2) 0.0010(19) 0.0064(18) 0.0055(19)
C113 0.048(3) 0.051(3) 0.027(2) -0.003(2) -0.003(2) 0.014(2)
C114 0.055(3) 0.077(4) 0.025(3) 0.002(3) 0.009(2) 0.027(3)
C115 0.043(3) 0.071(4) 0.032(3) 0.015(3) 0.021(2) 0.017(3)
C116 0.028(2) 0.049(3) 0.024(2) 0.010(2) 0.0103(17) 0.011(2)
C121 0.0169(19) 0.024(2) 0.030(2) 0.0024(17) 0.0089(16) 0.0007(15)
C122 0.026(2) 0.024(2) 0.027(2) 0.0024(17) 0.0072(17) -0.0004(16)
C123 0.026(2) 0.037(3) 0.034(2) 0.000(2) 0.0044(18) -0.0040(19)
C124 0.026(2) 0.036(3) 0.055(3) -0.004(2) 0.008(2) -0.0089(19)
C125 0.033(2) 0.027(2) 0.056(3) 0.013(2) 0.007(2) -0.0041(19)
C126 0.023(2) 0.031(2) 0.042(3) 0.010(2) -0.0003(18) 0.0012(18)
C100 0.060(4) 0.092(5) 0.032(3) -0.001(3) 0.005(3) -0.024(3)
Cl21 0.0685(12) 0.148(2) 0.0896(14) 0.0152(14) 0.0158(10) -0.0447(13)
Cl22 0.0701(9) 0.0702(10) 0.0378(7) 0.0060(7) 0.0124(6) 0.0104(8)

loop_
_atom_type_symbol
_atom_type_description
_atom_type_scat_dispersion_real
_atom_type_scat_dispersion_imag
_atom_type_scat_source
C C 0.0033 0.0016 'International Tables Vol C Tables 4.2.6.8 and 6.1.1.4'
H H 0.0000 0.0000 'International Tables Vol C Tables 4.2.6.8 and 6.1.1.4'
N N 0.0061 0.0033 'International Tables Vol C Tables 4.2.6.8 and 6.1.1.4'
O O 0.0106 0.0060 'International Tables Vol C Tables 4.2.6.8 and 6.1.1.4'
P P 0.1023 0.0942 'International Tables Vol C Tables 4.2.6.8 and 6.1.1.4'
S S 0.1246 0.1234 'International Tables Vol C Tables 4.2.6.8 and 6.1.1.4'
Cl Cl 0.1484 0.1585 'International Tables Vol C Tables 4.2.6.8 and 6.1.1.4'
Fe Fe 0.3463 0.8444 'International Tables Vol C Tables 4.2.6.8 and 6.1.1.4'
Ir Ir -1.4442 7.9887 'International Tables Vol C Tables 4.2.6.8 and 6.1.1.4'

loop_
_geom_angle_atom_site_label_1
_geom_angle_atom_site_label_2
_geom_angle_atom_site_label_3
_geom_angle
N1 Ir1 C14 157.39(14)
N1 Ir1 C15 148.82(14)
C14 Ir1 C15 38.09(14)
N1 Ir1 C11 111.74(13)
C14 Ir1 C11 64.45(14)
C15 Ir1 C11 38.68(15)
N1 Ir1 C13 119.48(14)
C14 Ir1 C13 38.04(15)
C15 Ir1 C13 62.79(15)
C11 Ir1 C13 62.76(14)
N1 Ir1 C12 100.06(13)
C14 Ir1 C12 62.60(15)
C15 Ir1 C12 62.84(15)
C11 Ir1 C12 37.92(14)
C13 Ir1 C12 35.97(14)
N1 Ir1 P1 85.24(9)
C14 Ir1 P1 117.31(11)
C15 Ir1 P1 95.81(11)
C11 Ir1 P1 109.08(11)
C13 Ir1 P1 155.25(11)
C12 Ir1 P1 146.19(11)
N1 Ir1 Cl1 87.03(9)
C14 Ir1 Cl1 89.45(11)
C15 Ir1 Cl1 123.82(11)
C11 Ir1 Cl1 150.75(10)
C13 Ir1 Cl1 88.70(10)
C12 Ir1 Cl1 119.32(11)
P1 Ir1 Cl1 94.17(3)
C8 Fe1 C5 120.2(2)
C8 Fe1 C10 67.7(2)
C5 Fe1 C10 164.6(2)
C8 Fe1 C9 40.9(3)
C5 Fe1 C9 154.2(2)
C10 Fe1 C9 40.1(2)
C8 Fe1 C4 107.2(2)
C5 Fe1 C4 40.87(17)
C10 Fe1 C4 153.2(2)
C9 Fe1 C4 118.6(2)
C8 Fe1 C6 67.1(2)
C5 Fe1 C6 128.34(18)
C10 Fe1 C6 39.67(19)
C9 Fe1 C6 67.1(2)
C4 Fe1 C6 164.7(2)
C8 Fe1 C7 40.3(2)
C5 Fe1 C7 109.9(2)
C10 Fe1 C7 66.8(2)
C9 Fe1 C7 67.7(2)
C4 Fe1 C7 127.3(2)
C6 Fe1 C7 39.3(2)
C8 Fe1 C1 155.8(3)
C5 Fe1 C1 41.22(15)
C10 Fe1 C1 126.50(19)
C9 Fe1 C1 162.4(2)
C4 Fe1 C1 69.04(16)
C6 Fe1 C1 109.91(17)
C7 Fe1 C1 121.9(2)
C8 Fe1 C3 125.0(2)
C5 Fe1 C3 68.34(17)
C10 Fe1 C3 119.41(19)
C9 Fe1 C3 106.21(19)
C4 Fe1 C3 40.45(18)
C6 Fe1 C3 154.6(2)
C7 Fe1 C3 163.2(2)
C1 Fe1 C3 68.55(15)
C8 Fe1 C2 161.8(2)
C5 Fe1 C2 68.95(16)
C10 Fe1 C2 107.57(18)
C9 Fe1 C2 124.2(2)
C4 Fe1 C2 68.64(17)
C6 Fe1 C2 121.31(19)
C7 Fe1 C2 155.8(2)
C1 Fe1 C2 41.02(15)
C3 Fe1 C2 40.55(16)
C1 P1 C121 105.65(18)
C1 P1 C111 100.28(17)
C121 P1 C111 105.36(19)
C1 P1 Ir1 114.97(13)
C121 P1 Ir1 116.04(13)
C111 P1 Ir1 112.93(14)
O2 S1 O1 114.84(18)
O2 S1 N1 110.66(17)
O1 S1 N1 113.00(18)
O2 S1 C22 106.91(19)
O1 S1 C22 104.93(18)
N1 S1 C22 105.71(18)
C21 N1 S1 110.4(2)
C21 N1 Ir1 119.0(2)
S1 N1 Ir1 128.93(18)
C5 C1 C2 107.4(3)
C5 C1 P1 126.9(3)
C2 C1 P1 125.1(3)
C5 C1 Fe1 68.9(2)
C2 C1 Fe1 70.0(2)
P1 C1 Fe1 132.8(2)
C3 C2 C1 107.5(4)
C3 C2 C21 126.9(3)
C1 C2 C21 125.6(3)
C3 C2 Fe1 69.6(2)
C1 C2 Fe1 68.9(2)
C21 C2 Fe1 128.1(3)
C4 C3 C2 108.8(4)
C4 C3 Fe1 69.2(2)
C2 C3 Fe1 69.8(2)
C3 C4 C5 108.0(4)
C3 C4 Fe1 70.4(2)
C5 C4 Fe1 69.2(2)
C4 C5 C1 108.3(4)
C4 C5 Fe1 70.0(2)
C1 C5 Fe1 69.9(2)
C7 C6 C10 109.0(5)
C7 C6 Fe1 70.3(3)
C10 C6 Fe1 69.9(3)
C6 C7 C8 108.1(5)
C6 C7 Fe1 70.3(3)
C8 C7 Fe1 69.0(3)
C7 C8 C9 107.6(5)
C7 C8 Fe1 70.7(3)
C9 C8 Fe1 70.2(3)
C10 C9 C8 106.9(5)
C10 C9 Fe1 69.9(3)
C8 C9 Fe1 68.9(3)
C6 C10 C9 108.4(5)
C6 C10 Fe1 70.4(3)
C9 C10 Fe1 70.0(3)
C15 C11 C12 106.8(3)
C15 C11 C16 125.1(4)
C12 C11 C16 126.4(4)
C15 C11 Ir1 70.6(2)
C12 C11 Ir1 74.6(2)
C16 C11 Ir1 131.5(3)
C13 C12 C11 108.0(4)
C13 C12 C17 125.5(4)
C11 C12 C17 126.2(4)
C13 C12 Ir1 70.6(2)
C11 C12 Ir1 67.4(2)
C17 C12 Ir1 132.4(3)
C12 C13 C14 109.4(3)
C12 C13 C18 126.4(4)
C14 C13 C18 124.0(4)
C12 C13 Ir1 73.4(2)
C14 C13 Ir1 68.5(2)
C18 C13 Ir1 127.2(3)
C15 C14 C13 107.2(3)
C15 C14 C19 127.2(4)
C13 C14 C19 124.4(4)
C15 C14 Ir1 71.1(2)
C13 C14 Ir1 73.4(2)
C19 C14 Ir1 130.3(3)
C14 C15 C11 108.3(4)
C14 C15 C20 125.6(4)
C11 C15 C20 125.8(4)
C14 C15 Ir1 70.8(2)
C11 C15 Ir1 70.7(2)
C20 C15 Ir1 129.3(3)
N1 C21 C2 112.2(3)
C27 C22 C23 119.7(4)
C27 C22 S1 120.5(3)
C23 C22 S1 119.8(3)
C24 C23 C22 119.9(4)
C25 C24 C23 121.4(4)
C24 C25 C26 117.8(4)
C24 C25 C28 121.6(4)
C26 C25 C28 120.6(5)
C27 C26 C25 121.6(4)
C22 C27 C26 119.6(4)
C112 C111 C116 118.2(4)
C112 C111 P1 117.7(3)
C116 C111 P1 124.1(3)
C113 C112 C111 121.1(4)
C112 C113 C114 120.5(5)
C115 C114 C113 119.3(5)
C114 C115 C116 120.6(5)
C115 C116 C111 120.3(5)
C122 C121 C126 118.2(4)
C122 C121 P1 119.2(3)
C126 C121 P1 122.6(3)
C121 C122 C123 121.1(4)
C124 C123 C122 119.7(4)
C123 C124 C125 120.1(4)
C124 C125 C126 120.4(4)
C125 C126 C121 120.5(4)
Cl21 C100 Cl22 111.5(3)

loop_
_geom_bond_atom_site_label_1
_geom_bond_atom_site_label_2
_geom_bond_distance
Ir1 N1 2.160(3)
Ir1 C14 2.179(4)
Ir1 C15 2.184(4)
Ir1 C11 2.185(4)
Ir1 C13 2.245(4)
Ir1 C12 2.281(4)
Ir1 P1 2.3119(10)
Ir1 Cl1 2.4348(9)
Fe1 C8 2.018(5)
Fe1 C5 2.028(4)
Fe1 C10 2.035(5)
Fe1 C9 2.036(5)
Fe1 C4 2.039(4)
Fe1 C6 2.041(5)
Fe1 C7 2.041(5)
Fe1 C1 2.042(4)
Fe1 C3 2.054(4)
Fe1 C2 2.057(4)
P1 C1 1.807(4)
P1 C121 1.828(4)
P1 C111 1.834(4)
S1 O2 1.439(3)
S1 O1 1.449(3)
S1 N1 1.579(3)
S1 C22 1.786(4)
N1 C21 1.489(5)
C1 C5 1.433(5)
C1 C2 1.436(5)
C2 C3 1.424(5)
C2 C21 1.491(6)
C3 C4 1.415(6)
C4 C5 1.420(6)
C6 C7 1.374(7)
C6 C10 1.383(7)
C7 C8 1.398(8)
C8 C9 1.417(9)
C9 C10 1.396(8)
C11 C15 1.447(6)
C11 C12 1.454(6)
C11 C16 1.494(5)
C12 C13 1.398(6)
C12 C17 1.491(6)
C13 C14 1.443(6)
C13 C18 1.503(6)
C14 C15 1.424(6)
C14 C19 1.495(6)
C15 C20 1.505(6)
C22 C27 1.376(6)
C22 C23 1.387(6)
C23 C24 1.380(6)
C24 C25 1.379(7)
C25 C26 1.388(6)
C25 C28 1.504(7)
C26 C27 1.384(6)
C111 C112 1.383(6)
C111 C116 1.398(6)
C112 C113 1.376(6)
C113 C114 1.379(8)
C114 C115 1.374(8)
C115 C116 1.387(6)
C121 C122 1.384(6)
C121 C126 1.395(6)
C122 C123 1.393(6)
C123 C124 1.371(7)
C124 C125 1.376(7)
C125 C126 1.383(6)
C100 Cl21 1.733(6)
C100 Cl22 1.743(5)

loop_
_geom_torsion_atom_site_label_1
_geom_torsion_atom_site_label_2
_geom_torsion_atom_site_label_3
_geom_torsion_atom_site_label_4
_geom_torsion
C2 C21 N1 S1 -89.7(3)
C2 C21 N1 Ir1 76.8(4)
